data_4089329
loop_
_publ_author_name
'Lu, Genliang'
'Portscheller, Janelle L.'
'Malinakova, Helena C.'

_publ_section_title
;
 Palladacycles with a Metal-Bonded sp3-Hybridized Carbon as Intermediates
 in the Synthesis of 2,2,3,4-Tetrasubstituted 2H-1-Benzopyrans and
 1,2-Dihydroquinolines. Effects of Auxiliary Ligands and Substitution at a
 Palladium-Bonded Tertiary Carbon
;
_journal_issue 5
_journal_name_full Organometallics
_journal_page_first 945
_journal_paper_doi 10.1021/om0491544
_journal_volume 24
_journal_year 2005
_chemical_formula_moiety 'C19 H32 N2 O3 Pd'
_chemical_formula_sum 'C19 H32 N2 O3 Pd'
_chemical_formula_weight 442.87
_space_group_IT_number 14
_space_group_name_Hall '-P 2yn'
_space_group_name_H-M_alt 'P 1 21/n 1'
_symmetry_cell_setting monoclinic
_symmetry_space_group_name_H-M 'P 1 21/n 1'
_atom_sites_solution_hydrogens geom
_atom_sites_solution_primary direct
_atom_sites_solution_secondary difmap
_audit_creation_method SHELXL-97
_cell_angle_alpha 90.00
_cell_angle_beta 112.5330(10)
_cell_angle_gamma 90.00
_cell_formula_units_Z 4
_cell_length_a 13.9642(10)
_cell_length_b 9.8676(7)
_cell_length_c 16.3474(12)
_cell_measurement_reflns_used 0.40
_cell_measurement_temperature 296(2)
_cell_measurement_theta_max 0.25
_cell_measurement_theta_min 0.25
_cell_volume 2080.6(3)
_computing_cell_refinement 'Bruker SMART'
_computing_data_collection 'Bruker SMART'
_computing_data_reduction 'Bruker SAINT'
_computing_molecular_graphics 'SHELXTL (Sheldrick, 2000)'
_computing_publication_material 'SHELXTL (Sheldrick, 2000)'
_computing_structure_refinement 'SHELXTL (Sheldrick, 2000)'
_computing_structure_solution 'SHELXTL (Sheldrick, 2000)'
_diffrn_ambient_temperature 296(2)
_diffrn_measured_fraction_theta_full 1.000
_diffrn_measured_fraction_theta_max 1.000
_diffrn_measurement_device_type 'Bruker APEX'
_diffrn_measurement_method '\w scans'
_diffrn_radiation_monochromator graphite
_diffrn_radiation_source 'fine-focus sealed tube'
_diffrn_radiation_type MoK\a
_diffrn_radiation_wavelength 0.71073
_diffrn_reflns_av_R_equivalents 0.0228
_diffrn_reflns_av_sigmaI/netI 0.0216
_diffrn_reflns_limit_h_max 17
_diffrn_reflns_limit_h_min -17
_diffrn_reflns_limit_k_max 12
_diffrn_reflns_limit_k_min -12
_diffrn_reflns_limit_l_max 20
_diffrn_reflns_limit_l_min -20
_diffrn_reflns_number 17740
_diffrn_reflns_theta_full 26.00
_diffrn_reflns_theta_max 26.00
_diffrn_reflns_theta_min 2.44
_diffrn_standards_number 0
_exptl_absorpt_coefficient_mu 0.910
_exptl_absorpt_correction_T_max 0.804
_exptl_absorpt_correction_T_min 0.710
_exptl_absorpt_correction_type multi-scan
_exptl_absorpt_process_details 'SADABS (Sheldrick, 2002)'
_exptl_crystal_colour yellow
_exptl_crystal_density_diffrn 1.414
_exptl_crystal_density_method 'not measured'
_exptl_crystal_description block
_exptl_crystal_F_000 920
_exptl_crystal_size_max 0.40
_exptl_crystal_size_mid 0.25
_exptl_crystal_size_min 0.25
_refine_diff_density_max 0.421
_refine_diff_density_min -0.230
_refine_diff_density_rms 0.052
_refine_ls_extinction_method none
_refine_ls_goodness_of_fit_ref 1.016
_refine_ls_hydrogen_treatment mixed
_refine_ls_matrix_type full
_refine_ls_number_parameters 272
_refine_ls_number_reflns 4086
_refine_ls_number_restraints 129
_refine_ls_restrained_S_all 1.023
_refine_ls_R_factor_all 0.0286
_refine_ls_R_factor_gt 0.0256
_refine_ls_shift/su_max 0.001
_refine_ls_shift/su_mean 0.000
_refine_ls_structure_factor_coef Fsqd
_refine_ls_weighting_details 'calc w=1/[\s^2^(Fo^2^)+(0.0390P)^2^+0.5000P] where P=(Fo^2^+2Fc^2^)/3'
_refine_ls_weighting_scheme calc
_refine_ls_wR_factor_gt 0.0660
_refine_ls_wR_factor_ref 0.0682
_reflns_number_gt 3706
_reflns_number_total 4086
_reflns_threshold_expression I>2\s(I)
_cod_data_source_file om0491544si20041030_111302.cif
_cod_data_source_block compound_3c
_cod_depositor_comments
;
The following automatic conversions were performed:

data item '_symmetry_cell_setting' value 'Monoclinic' was changed to
'monoclinic' in accordance with the
/home/saulius/struct/COD-crude-data/automatic-downloads/DataCite-retrospective/ACS/depositions/lib/dictionaries/cif_core.dic
dictionary named 'cif_core.dic' version 2.4.2 last updated on
2011-04-26.

Automatic conversion script
Id: cif_fix_values 6909 2019-04-08 15:41:33Z antanas 
;
_cod_database_code 4089329

loop_
_symmetry_equiv_pos_as_xyz
'x, y, z'
'-x+1/2, y+1/2, -z+1/2'
'-x, -y, -z'
'x-1/2, -y-1/2, z-1/2'

loop_
_atom_site_label
_atom_site_type_symbol
_atom_site_fract_x
_atom_site_fract_y
_atom_site_fract_z
_atom_site_U_iso_or_equiv
_atom_site_adp_type
_atom_site_occupancy
_atom_site_symmetry_multiplicity
_atom_site_calc_flag
_atom_site_refinement_flags
_atom_site_disorder_assembly
_atom_site_disorder_group
Pd1 Pd 0.334815(12) 0.577857(15) 0.590297(10) 0.04732(8) Uani 1 1 d . A .
O1 O 0.19953(14) 0.71212(17) 0.42502(10) 0.0658(4) Uani 1 1 d . A .
O2 O 0.1743(8) 0.8262(12) 0.6134(6) 0.0715(19) Uani 0.638(4) 1 d PDU A 1
O3 O 0.0726(2) 0.6993(3) 0.49848(19) 0.0609(8) Uani 0.638(4) 1 d PDU A 1
O2' O 0.1549(15) 0.831(2) 0.6180(11) 0.067(3) Uani 0.362(4) 1 d PDU A 2
O3' O 0.0916(3) 0.6436(6) 0.5347(4) 0.0631(12) Uani 0.362(4) 1 d PDU A 2
N1 N 0.38778(16) 0.6577(2) 0.72923(13) 0.0658(5) Uani 1 1 d . . .
N2 N 0.43918(17) 0.40897(19) 0.66348(14) 0.0629(5) Uani 1 1 d . . .
C1 C 0.28660(17) 0.5020(2) 0.46750(14) 0.0519(5) Uani 1 1 d . . .
C2 C 0.3064(2) 0.3773(3) 0.43652(18) 0.0734(7) Uani 1 1 d . . .
H2 H 0.3488 0.3154 0.4772 0.088 Uiso 1 1 calc R . .
C3 C 0.2655(3) 0.3421(3) 0.3478(2) 0.0847(9) Uani 1 1 d . . .
H3 H 0.2790 0.2569 0.3304 0.102 Uiso 1 1 calc R . .
C4 C 0.2058(2) 0.4310(3) 0.28619(19) 0.0775(8) Uani 1 1 d . . .
H4 H 0.1795 0.4074 0.2266 0.093 Uiso 1 1 calc R . .
C5 C 0.1840(2) 0.5571(3) 0.31210(17) 0.0680(6) Uani 1 1 d . . .
H5 H 0.1438 0.6193 0.2703 0.082 Uiso 1 1 calc R . .
C6 C 0.22323(18) 0.5888(2) 0.40158(16) 0.0540(5) Uani 1 1 d . . .
C7 C 0.24650(16) 0.7392(2) 0.51919(14) 0.0535(5) Uani 1 1 d D . .
C8 C 0.1642(5) 0.7595(6) 0.5475(4) 0.0591(15) Uani 0.638(4) 1 d PDU A 1
C9 C -0.0137(3) 0.7140(5) 0.5267(3) 0.0781(12) Uani 0.638(4) 1 d PDU A 1
H9A H -0.0782 0.6953 0.4772 0.094 Uiso 0.638(4) 1 calc PR A 1
H9B H -0.0163 0.8066 0.5457 0.094 Uiso 0.638(4) 1 calc PR A 1
C10 C -0.0028(5) 0.6200(6) 0.6004(4) 0.0856(16) Uani 0.638(4) 1 d PDU A 1
H10A H 0.0066 0.5305 0.5818 0.128 Uiso 0.638(4) 1 d PR A 1
H10B H -0.0619 0.6209 0.6168 0.128 Uiso 0.638(4) 1 d PR A 1
H10C H 0.0579 0.6462 0.6504 0.128 Uiso 0.638(4) 1 d PR A 1
C8' C 0.1603(7) 0.7475(10) 0.5647(8) 0.061(2) Uani 0.362(4) 1 d PDU A 2
C9' C 0.0118(6) 0.6391(10) 0.5709(5) 0.071(2) Uani 0.362(4) 1 d PDU A 2
H9'A H 0.0417 0.6646 0.6329 0.085 Uiso 0.362(4) 1 calc PR A 2
H9'B H -0.0136 0.5469 0.5674 0.085 Uiso 0.362(4) 1 calc PR A 2
C10' C -0.0762(6) 0.7301(10) 0.5236(6) 0.094(2) Uani 0.362(4) 1 d PDU A 2
H10D H -0.0511 0.8208 0.5246 0.141 Uiso 0.362(4) 1 d PR A 2
H10E H -0.1247 0.7280 0.5522 0.141 Uiso 0.362(4) 1 d PR A 2
H10F H -0.1099 0.7004 0.4634 0.141 Uiso 0.362(4) 1 d PR A 2
C11 C 0.3075(2) 0.8705(3) 0.52851(18) 0.0685(6) Uani 1 1 d . A .
H11 H 0.3289 0.9008 0.5901 0.082 Uiso 1 1 calc R . .
C12 C 0.4051(3) 0.8492(3) 0.5103(3) 0.1018(11) Uani 1 1 d . . .
H12A H 0.4418 0.9334 0.5170 0.153 Uiso 1 1 d R A .
H12B H 0.3864 0.8164 0.4509 0.153 Uiso 1 1 d R . .
H12C H 0.4488 0.7839 0.5512 0.153 Uiso 1 1 d R . .
C13 C 0.2411(3) 0.9835(3) 0.4693(2) 0.1082(11) Uani 1 1 d . . .
H13A H 0.1825 1.0004 0.4849 0.162 Uiso 1 1 d R A .
H13B H 0.2173 0.9560 0.4084 0.162 Uiso 1 1 d R . .
H13C H 0.2815 1.0648 0.4775 0.162 Uiso 1 1 d R . .
C14 C 0.4876(3) 0.5872(3) 0.7755(2) 0.0882(10) Uani 1 1 d . . .
H14A H 0.5392 0.6234 0.7553 0.106 Uiso 1 1 calc R . .
H14B H 0.5110 0.6042 0.8387 0.106 Uiso 1 1 calc R . .
C15 C 0.4780(3) 0.4394(3) 0.75942(19) 0.0838(8) Uani 1 1 d . . .
H15A H 0.4308 0.4017 0.7842 0.101 Uiso 1 1 calc R . .
H15B H 0.5452 0.3970 0.7890 0.101 Uiso 1 1 calc R . .
C16 C 0.3099(3) 0.6144(4) 0.76485(19) 0.0920(9) Uani 1 1 d . . .
H16A H 0.3375 0.6280 0.8278 0.138 Uiso 1 1 d R . .
H16B H 0.2942 0.5202 0.7521 0.138 Uiso 1 1 d R . .
H16C H 0.2477 0.6669 0.7382 0.138 Uiso 1 1 d R . .
C17 C 0.4084(3) 0.8033(3) 0.74854(19) 0.0940(10) Uani 1 1 d . . .
H17A H 0.4400 0.8164 0.8115 0.141 Uiso 1 1 d R . .
H17B H 0.3442 0.8523 0.7253 0.141 Uiso 1 1 d R . .
H17C H 0.4541 0.8360 0.7216 0.141 Uiso 1 1 d R . .
C18 C 0.5269(3) 0.4076(3) 0.6342(2) 0.0941(10) Uani 1 1 d . . .
H18A H 0.5761 0.3399 0.6668 0.141 Uiso 1 1 d R . .
H18B H 0.5599 0.4948 0.6446 0.141 Uiso 1 1 d R . .
H18C H 0.5017 0.3871 0.5721 0.141 Uiso 1 1 d R . .
C19 C 0.3944(3) 0.2712(3) 0.6528(2) 0.1012(11) Uani 1 1 d . . .
H19A H 0.4448 0.2105 0.6922 0.152 Uiso 1 1 d R . .
H19B H 0.3761 0.2413 0.5928 0.152 Uiso 1 1 d R . .
H19C H 0.3336 0.2720 0.6668 0.152 Uiso 1 1 d R . .

loop_
_atom_site_aniso_label
_atom_site_aniso_U_11
_atom_site_aniso_U_22
_atom_site_aniso_U_33
_atom_site_aniso_U_23
_atom_site_aniso_U_13
_atom_site_aniso_U_12
Pd1 0.05011(12) 0.04978(11) 0.04933(11) -0.00520(6) 0.02711(8) -0.00703(6)
O1 0.0689(10) 0.0676(10) 0.0561(9) -0.0097(7) 0.0184(7) 0.0113(8)
O2 0.053(4) 0.088(3) 0.085(3) -0.038(2) 0.040(2) 0.001(2)
O3 0.0511(14) 0.080(2) 0.0551(17) -0.0092(13) 0.0244(13) -0.0054(13)
O2' 0.050(6) 0.079(4) 0.089(4) -0.041(3) 0.045(3) -0.006(4)
O3' 0.051(2) 0.074(3) 0.071(3) -0.023(2) 0.032(2) -0.014(2)
N1 0.0676(12) 0.0738(13) 0.0533(11) -0.0112(9) 0.0201(9) -0.0029(10)
N2 0.0707(13) 0.0631(12) 0.0626(12) 0.0064(9) 0.0342(10) 0.0003(9)
C1 0.0630(13) 0.0495(11) 0.0550(12) -0.0091(9) 0.0357(11) -0.0112(9)
C2 0.106(2) 0.0559(13) 0.0696(16) -0.0066(12) 0.0460(15) 0.0019(14)
C3 0.127(3) 0.0682(16) 0.0788(19) -0.0234(14) 0.0611(19) -0.0087(17)
C4 0.090(2) 0.094(2) 0.0589(15) -0.0261(14) 0.0397(15) -0.0196(15)
C5 0.0677(15) 0.0850(17) 0.0541(13) -0.0085(12) 0.0265(12) -0.0056(12)
C6 0.0520(12) 0.0611(13) 0.0552(12) -0.0111(10) 0.0276(10) -0.0084(9)
C7 0.0526(12) 0.0536(11) 0.0554(12) -0.0107(9) 0.0220(10) -0.0010(9)
C8 0.058(2) 0.067(2) 0.057(2) -0.0178(18) 0.027(2) -0.0060(18)
C9 0.058(2) 0.104(3) 0.074(3) -0.008(2) 0.028(2) -0.004(2)
C10 0.089(3) 0.101(3) 0.080(3) -0.019(3) 0.048(3) -0.029(3)
C8' 0.045(3) 0.079(4) 0.072(4) -0.029(3) 0.037(3) -0.004(3)
C9' 0.059(3) 0.089(4) 0.077(5) -0.020(4) 0.040(3) -0.017(3)
C10' 0.061(4) 0.125(6) 0.101(5) -0.008(5) 0.038(4) 0.006(4)
C11 0.0791(17) 0.0570(13) 0.0681(15) -0.0027(11) 0.0269(13) -0.0083(12)
C12 0.096(2) 0.089(2) 0.139(3) 0.005(2) 0.067(2) -0.0260(18)
C13 0.135(3) 0.0548(16) 0.113(3) 0.0051(16) 0.023(2) 0.0027(17)
C14 0.081(2) 0.101(2) 0.0647(17) -0.0065(14) 0.0084(15) 0.0060(15)
C15 0.085(2) 0.094(2) 0.0634(16) 0.0111(14) 0.0177(15) 0.0125(15)
C16 0.107(2) 0.120(2) 0.0658(17) -0.0028(16) 0.0513(17) 0.0023(19)
C17 0.106(2) 0.086(2) 0.0699(17) -0.0277(15) 0.0113(16) -0.0117(17)
C18 0.079(2) 0.108(2) 0.110(3) 0.0252(18) 0.0521(19) 0.0264(16)
C19 0.152(3) 0.0666(17) 0.090(2) 0.0142(15) 0.052(2) -0.0184(18)

loop_
_atom_type_symbol
_atom_type_description
_atom_type_scat_dispersion_real
_atom_type_scat_dispersion_imag
_atom_type_scat_source
C C 0.0033 0.0016 'International Tables Vol C Tables 4.2.6.8 and 6.1.1.4'
H H 0.0000 0.0000 'International Tables Vol C Tables 4.2.6.8 and 6.1.1.4'
N N 0.0061 0.0033 'International Tables Vol C Tables 4.2.6.8 and 6.1.1.4'
O O 0.0106 0.0060 'International Tables Vol C Tables 4.2.6.8 and 6.1.1.4'
Pd Pd -0.9988 1.0072 'International Tables Vol C Tables 4.2.6.8 and 6.1.1.4'

loop_
_geom_angle_atom_site_label_1
_geom_angle_atom_site_label_2
_geom_angle_atom_site_label_3
_geom_angle
C1 Pd1 C7 79.96(8)
C1 Pd1 N2 99.08(8)
C7 Pd1 N2 175.74(8)
C1 Pd1 N1 178.49(8)
C7 Pd1 N1 101.08(8)
N2 Pd1 N1 79.96(8)
C6 O1 C7 113.96(18)
C8 O3 C9 118.5(5)
C8' O3' C9' 115.0(9)
C17 N1 C14 106.3(2)
C17 N1 C16 108.0(2)
C14 N1 C16 110.7(2)
C17 N1 Pd1 121.32(17)
C14 N1 Pd1 103.49(16)
C16 N1 Pd1 106.86(16)
C18 N2 C19 108.6(2)
C18 N2 C15 109.4(2)
C19 N2 C15 106.1(2)
C18 N2 Pd1 106.58(15)
C19 N2 Pd1 117.6(2)
C15 N2 Pd1 108.36(16)
C6 C1 C2 114.5(2)
C6 C1 Pd1 114.55(15)
C2 C1 Pd1 130.92(19)
C3 C2 C1 122.8(3)
C3 C2 H2 118.6
C1 C2 H2 118.6
C4 C3 C2 120.4(3)
C4 C3 H3 119.8
C2 C3 H3 119.8
C3 C4 C5 119.9(2)
C3 C4 H4 120.0
C5 C4 H4 120.0
C4 C5 C6 118.7(3)
C4 C5 H5 120.6
C6 C5 H5 120.6
O1 C6 C5 117.4(2)
O1 C6 C1 118.95(19)
C5 C6 C1 123.6(2)
C8 C7 O1 106.4(3)
C8 C7 C11 109.9(3)
O1 C7 C11 105.70(19)
O1 C7 C8' 112.3(3)
C11 C7 C8' 113.0(4)
C8 C7 Pd1 108.1(2)
O1 C7 Pd1 112.57(13)
C11 C7 Pd1 113.97(16)
C8' C7 Pd1 99.6(3)
O2 C8 O3 121.3(10)
O2 C8 C7 122.2(7)
O3 C8 C7 116.5(6)
O3 C9 C10 110.8(3)
O3 C9 H9A 109.5
C10 C9 H9A 109.5
O3 C9 H9B 109.5
C10 C9 H9B 109.5
H9A C9 H9B 108.1
C9 C10 H10A 107.6
C9 C10 H10B 112.9
H10A C10 H10B 109.5
C9 C10 H10C 107.8
H10A C10 H10C 109.5
H10B C10 H10C 109.5
O2' C8' O3' 122.6(17)
O2' C8' C7 127.7(11)
O3' C8' C7 109.7(10)
O3' C9' C10' 112.5(5)
O3' C9' H9'A 109.1
C10' C9' H9'A 109.1
O3' C9' H9'B 109.1
C10' C9' H9'B 109.1
H9'A C9' H9'B 107.8
C9' C10' H10D 109.5
C9' C10' H10E 109.5
H10D C10' H10E 109.5
C9' C10' H10F 109.5
H10D C10' H10F 109.5
H10E C10' H10F 109.5
C12 C11 C7 111.8(2)
C12 C11 C13 110.4(3)
C7 C11 C13 112.0(2)
C12 C11 H11 107.5
C7 C11 H11 107.5
C13 C11 H11 107.5
C11 C12 H12A 109.7
C11 C12 H12B 109.1
H12A C12 H12B 109.5
C11 C12 H12C 109.6
H12A C12 H12C 109.5
H12B C12 H12C 109.5
C11 C13 H13A 109.2
C11 C13 H13B 109.5
H13A C13 H13B 109.5
C11 C13 H13C 109.7
H13A C13 H13C 109.5
H13B C13 H13C 109.5
C15 C14 N1 111.7(3)
C15 C14 H14A 109.3
N1 C14 H14A 109.3
C15 C14 H14B 109.3
N1 C14 H14B 109.3
H14A C14 H14B 107.9
C14 C15 N2 111.1(2)
C14 C15 H15A 109.4
N2 C15 H15A 109.4
C14 C15 H15B 109.4
N2 C15 H15B 109.4
H15A C15 H15B 108.0
N1 C16 H16A 109.1
N1 C16 H16B 109.5
H16A C16 H16B 109.5
N1 C16 H16C 109.8
H16A C16 H16C 109.5
H16B C16 H16C 109.5
N1 C17 H17A 109.4
N1 C17 H17B 109.3
H17A C17 H17B 109.5
N1 C17 H17C 109.8
H17A C17 H17C 109.5
H17B C17 H17C 109.5
N2 C18 H18A 109.5
N2 C18 H18B 109.6
H18A C18 H18B 109.5
N2 C18 H18C 109.4
H18A C18 H18C 109.5
H18B C18 H18C 109.5
N2 C19 H19A 109.0
N2 C19 H19B 109.7
H19A C19 H19B 109.5
N2 C19 H19C 109.7
H19A C19 H19C 109.5
H19B C19 H19C 109.5

loop_
_geom_bond_atom_site_label_1
_geom_bond_atom_site_label_2
_geom_bond_distance
Pd1 C1 2.002(2)
Pd1 C7 2.075(2)
Pd1 N2 2.235(2)
Pd1 N1 2.2446(19)
O1 C6 1.355(3)
O1 C7 1.448(3)
O2 C8 1.224(4)
O3 C8 1.359(4)
O3 C9 1.454(4)
O2' C8' 1.223(4)
O3' C8' 1.361(5)
O3' C9' 1.448(5)
N1 C17 1.476(3)
N1 C14 1.480(4)
N1 C16 1.480(4)
N2 C18 1.476(4)
N2 C19 1.479(3)
N2 C15 1.481(4)
C1 C6 1.395(3)
C1 C2 1.398(3)
C2 C3 1.384(4)
C2 H2 0.9300
C3 C4 1.355(4)
C3 H3 0.9300
C4 C5 1.385(4)
C4 H4 0.9300
C5 C6 1.387(3)
C5 H5 0.9300
C7 C8 1.408(10)
C7 C11 1.526(3)
C7 C8' 1.642(16)
C9 C10 1.481(5)
C9 H9A 0.9700
C9 H9B 0.9700
C10 H10A 0.9600
C10 H10B 0.9599
C10 H10C 0.9600
C9' C10' 1.478(6)
C9' H9'A 0.9700
C9' H9'B 0.9700
C10' H10D 0.9600
C10' H10E 0.9600
C10' H10F 0.9600
C11 C12 1.518(4)
C11 C13 1.534(4)
C11 H11 0.9800
C12 H12A 0.9600
C12 H12B 0.9600
C12 H12C 0.9600
C13 H13A 0.9600
C13 H13B 0.9601
C13 H13C 0.9601
C14 C15 1.479(4)
C14 H14A 0.9700
C14 H14B 0.9700
C15 H15A 0.9700
C15 H15B 0.9700
C16 H16A 0.9600
C16 H16B 0.9600
C16 H16C 0.9600
C17 H17A 0.9601
C17 H17B 0.9600
C17 H17C 0.9600
C18 H18A 0.9600
C18 H18B 0.9600
C18 H18C 0.9599
C19 H19A 0.9599
C19 H19B 0.9600
C19 H19C 0.9601

loop_
_geom_torsion_atom_site_label_1
_geom_torsion_atom_site_label_2
_geom_torsion_atom_site_label_3
_geom_torsion_atom_site_label_4
_geom_torsion
C7 Pd1 N1 C17 -33.2(2)
N2 Pd1 N1 C17 142.6(2)
C7 Pd1 N1 C14 -152.07(19)
N2 Pd1 N1 C14 23.74(18)
C7 Pd1 N1 C16 91.04(19)
N2 Pd1 N1 C16 -93.15(19)
C1 Pd1 N2 C18 66.9(2)
N1 Pd1 N2 C18 -114.3(2)
C1 Pd1 N2 C19 -55.2(2)
N1 Pd1 N2 C19 123.6(2)
C1 Pd1 N2 C15 -175.44(18)
N1 Pd1 N2 C15 3.37(18)
C7 Pd1 C1 C6 0.01(16)
N2 Pd1 C1 C6 -175.78(15)
C7 Pd1 C1 C2 179.4(2)
N2 Pd1 C1 C2 3.6(2)
C6 C1 C2 C3 -0.7(4)
Pd1 C1 C2 C3 179.9(2)
C1 C2 C3 C4 1.9(5)
C2 C3 C4 C5 -1.1(5)
C3 C4 C5 C6 -0.8(4)
C7 O1 C6 C5 -177.9(2)
C7 O1 C6 C1 0.9(3)
C4 C5 C6 O1 -179.2(2)
C4 C5 C6 C1 2.1(4)
C2 C1 C6 O1 180.0(2)
Pd1 C1 C6 O1 -0.5(3)
C2 C1 C6 C5 -1.3(3)
Pd1 C1 C6 C5 178.19(19)
C6 O1 C7 C8 -119.0(3)
C6 O1 C7 C11 124.1(2)
C6 O1 C7 C8' -112.2(4)
C6 O1 C7 Pd1 -0.9(2)
C1 Pd1 C7 C8 117.6(2)
N1 Pd1 C7 C8 -61.3(2)
C1 Pd1 C7 O1 0.46(14)
N1 Pd1 C7 O1 -178.42(14)
C1 Pd1 C7 C11 -119.91(18)
N1 Pd1 C7 C11 61.21(18)
C1 Pd1 C7 C8' 119.5(3)
N1 Pd1 C7 C8' -59.3(3)
C9 O3 C8 O2 -0.8(2)
C9 O3 C8 C7 178.2(3)
O1 C7 C8 O2 -155.3(4)
C11 C7 C8 O2 -41.3(4)
C8' C7 C8 O2 71(3)
Pd1 C7 C8 O2 83.6(4)
O1 C7 C8 O3 25.7(4)
C11 C7 C8 O3 139.7(3)
C8' C7 C8 O3 -108(3)
Pd1 C7 C8 O3 -95.4(4)
C8 O3 C9 C10 -79.1(5)
C9' O3' C8' O2' -0.3(2)
C9' O3' C8' C7 179.5(3)
C8 C7 C8' O2' -87(3)
O1 C7 C8' O2' -135.6(6)
C11 C7 C8' O2' -16.2(5)
Pd1 C7 C8' O2' 105.1(5)
C8 C7 C8' O3' 93(3)
O1 C7 C8' O3' 44.7(6)
C11 C7 C8' O3' 164.1(5)
Pd1 C7 C8' O3' -74.6(6)
C8' O3' C9' C10' 83.0(9)
C8 C7 C11 C12 172.5(3)
O1 C7 C11 C12 -73.1(3)
C8' C7 C11 C12 163.7(4)
Pd1 C7 C11 C12 51.0(3)
C8 C7 C11 C13 -63.0(3)
O1 C7 C11 C13 51.4(3)
C8' C7 C11 C13 -71.7(4)
Pd1 C7 C11 C13 175.6(2)
C17 N1 C14 C15 -178.5(3)
C16 N1 C14 C15 64.5(3)
Pd1 N1 C14 C15 -49.7(3)
N1 C14 C15 N2 57.1(4)
C18 N2 C15 C14 84.6(3)
C19 N2 C15 C14 -158.3(3)
Pd1 N2 C15 C14 -31.2(3)
